data_4083603
loop_
_publ_author_name
'Olaru, Marian'
'Beckmann, Jens'
'Ra\,t, Ciprian I.'

_publ_section_title
;
 Polyfluorinated Functionalizedm-Terphenyls. New Substituents and Ligands
 in Organometallic Synthesis
;
_journal_issue 12
_journal_name_full Organometallics
_journal_page_first 3012
_journal_paper_doi 10.1021/om500244y
_journal_volume 33
_journal_year 2014
_chemical_compound_source 'synthesis as described'
_chemical_formula_moiety 'C26 H9 F15 Si1'
_chemical_formula_sum 'C26 H9 F15 Si'
_chemical_formula_weight 634.42
_chemical_melting_point_gt 119
_chemical_melting_point_lt 117
_chemical_name_systematic
;
dimethyl[2,4,6-tris(pentafluorophenyl)phenyl]silane
;
_space_group_IT_number 4
_symmetry_cell_setting monoclinic
_symmetry_Int_Tables_number 4
_symmetry_space_group_name_Hall 'P 2yb'
_symmetry_space_group_name_H-M 'P 1 21 1'
_atom_sites_solution_hydrogens mixed
_atom_sites_solution_primary direct
_atom_sites_solution_secondary difmap
_audit_creation_date 2014-02-01T21:42:23-00:00
_audit_creation_method 'WinGX routine CIF_UPDATE'
_cell_angle_alpha 90
_cell_angle_beta 90.49(3)
_cell_angle_gamma 90
_cell_formula_units_Z 2
_cell_length_a 6.3024(13)
_cell_length_b 11.180(2)
_cell_length_c 17.405(4)
_cell_measurement_reflns_used 4675
_cell_measurement_temperature 173(2)
_cell_measurement_theta_max 52.1
_cell_measurement_theta_min 3.3
_cell_measurement_wavelength 0.71073
_cell_volume 1226.3(4)
_computing_molecular_graphics 'Diamond (Brandenburg, 2009)'
_computing_publication_material
;
WinGX publication routines (Farrugia, 1999)
;
_computing_structure_refinement 'SHELXL-2013 (Sheldrick, 2013)'
_computing_structure_solution 'SHELXS-2013 (Sheldrick, 2013)'
_diffrn_ambient_temperature 173(2)
_diffrn_measured_fraction_theta_full 0.93
_diffrn_measured_fraction_theta_max 0.956
_diffrn_measurement_device_type 'Stoe IPDS-1'
_diffrn_measurement_method \f
_diffrn_radiation_monochromator graphite
_diffrn_radiation_source 'fine-focus sealed tube'
_diffrn_radiation_type MoK\a
_diffrn_radiation_wavelength 0.71073
_diffrn_reflns_av_R_equivalents 0.0586
_diffrn_reflns_Laue_measured_fraction_full 0.93
_diffrn_reflns_Laue_measured_fraction_max 0.956
_diffrn_reflns_limit_h_max 7
_diffrn_reflns_limit_h_min -7
_diffrn_reflns_limit_k_max 13
_diffrn_reflns_limit_k_min -13
_diffrn_reflns_limit_l_max 20
_diffrn_reflns_limit_l_min -19
_diffrn_reflns_number 7892
_diffrn_reflns_point_group_measured_fraction_full 0.938
_diffrn_reflns_point_group_measured_fraction_max 0.964
_diffrn_reflns_theta_full 25.242
_diffrn_reflns_theta_max 24.996
_diffrn_reflns_theta_min 2.165
_exptl_absorpt_coefficient_mu 0.226
_exptl_absorpt_correction_type none
_exptl_crystal_colour colourless
_exptl_crystal_density_diffrn 1.718
_exptl_crystal_density_method 'not measured'
_exptl_crystal_description block
_exptl_crystal_F_000 628
_exptl_crystal_size_max 0.5
_exptl_crystal_size_mid 0.15
_exptl_crystal_size_min 0.1
_refine_diff_density_max 0.216
_refine_diff_density_min -0.176
_refine_diff_density_rms 0.05
_refine_ls_abs_structure_details
;
 Refined as an inversion twin.
;
_refine_ls_abs_structure_Flack 0.3(3)
_refine_ls_extinction_method none
_refine_ls_goodness_of_fit_ref 0.888
_refine_ls_hydrogen_treatment mixed
_refine_ls_matrix_type full
_refine_ls_number_parameters 386
_refine_ls_number_reflns 4127
_refine_ls_number_restraints 1
_refine_ls_restrained_S_all 0.888
_refine_ls_R_factor_all 0.0702
_refine_ls_R_factor_gt 0.0406
_refine_ls_shift/su_max 0
_refine_ls_shift/su_mean 0
_refine_ls_structure_factor_coef Fsqd
_refine_ls_weighting_details 'w=1/[\s^2^(Fo^2^)+(0.0340P)^2^] where P=(Fo^2^+2Fc^2^)/3'
_refine_ls_weighting_scheme calc
_refine_ls_wR_factor_gt 0.08
_refine_ls_wR_factor_ref 0.0861
_reflns_number_gt 2818
_reflns_number_total 4127
_reflns_threshold_expression 'I > 2\s(I)'
_cod_data_source_file om500244y_si_002.cif
_cod_data_source_block compound_23_CSD_989470_mono
_cod_depositor_comments 'Adding full bibliography for 4083599--4083604.cif.'
_cod_original_cell_volume 1226.4(4)
_cod_original_sg_symbol_H-M 'P 21'
_cod_database_code 4083603
_shelx_estimated_absorpt_t_min 0.895
_shelx_estimated_absorpt_t_max 0.978

loop_
_symmetry_equiv_pos_as_xyz
'x, y, z'
'-x, y+1/2, -z'

loop_
_atom_site_label
_atom_site_type_symbol
_atom_site_fract_x
_atom_site_fract_y
_atom_site_fract_z
_atom_site_U_iso_or_equiv
_atom_site_adp_type
_atom_site_occupancy
_atom_site_calc_flag
C1 C 0.8191(10) 0.5879(5) 0.2808(3) 0.0368(14) Uani 1 d
C2 C 0.8442(9) 0.5575(5) 0.2022(3) 0.0339(14) Uani 1 d
C3 C 0.9636(9) 0.4603(5) 0.1792(3) 0.0340(14) Uani 1 d
H3 H 0.9766 0.4437 0.126 0.041 Uiso 1 calc
C4 C 1.0656(10) 0.3859(5) 0.2323(3) 0.0334(14) Uani 1 d
C5 C 1.0403(9) 0.4137(5) 0.3103(3) 0.0354(14) Uani 1 d
H5 H 1.1076 0.3648 0.3479 0.042 Uiso 1 calc
C6 C 0.9198(9) 0.5105(5) 0.3340(3) 0.0355(14) Uani 1 d
C7 C 0.7385(9) 0.6303(5) 0.1391(3) 0.0311(13) Uani 1 d
C8 C 0.8365(9) 0.7270(5) 0.1054(3) 0.0342(13) Uani 1 d
C9 C 0.7435(10) 0.7904(5) 0.0460(4) 0.0376(15) Uani 1 d
C10 C 0.5431(11) 0.7557(5) 0.0189(3) 0.0420(17) Uani 1 d
C11 C 0.4435(10) 0.6577(5) 0.0509(3) 0.0354(14) Uani 1 d
C12 C 0.5435(9) 0.5964(5) 0.1100(3) 0.0341(14) Uani 1 d
C13 C 1.2001(10) 0.2844(5) 0.2073(3) 0.0326(14) Uani 1 d
C14 C 1.1327(10) 0.2041(5) 0.1510(3) 0.0375(15) Uani 1 d
C15 C 1.2559(11) 0.1068(5) 0.1277(4) 0.0414(16) Uani 1 d
C16 C 1.4526(11) 0.0894(5) 0.1616(4) 0.0437(17) Uani 1 d
C17 C 1.5240(11) 0.1677(5) 0.2178(4) 0.0393(15) Uani 1 d
C18 C 1.3981(10) 0.2630(5) 0.2390(3) 0.0350(15) Uani 1 d
C19 C 0.9026(10) 0.5315(5) 0.4190(3) 0.0344(14) Uani 1 d
C20 C 0.7355(11) 0.4908(6) 0.4621(4) 0.0453(17) Uani 1 d
C21 C 0.7179(11) 0.5125(6) 0.5397(4) 0.0509(18) Uani 1 d
C22 C 0.8716(12) 0.5784(5) 0.5777(4) 0.0497(18) Uani 1 d
C23 C 1.0431(11) 0.6193(6) 0.5367(4) 0.0511(17) Uani 1 d
C24 C 1.0561(10) 0.5960(6) 0.4595(4) 0.0460(17) Uani 1 d
C25 C 0.4192(11) 0.7548(6) 0.2618(4) 0.057(2) Uani 1 d
H25A H 0.3343 0.8131 0.2903 0.085 Uiso 1 calc
H25B H 0.3399 0.6798 0.2568 0.085 Uiso 1 calc
H25C H 0.45 0.7865 0.2106 0.085 Uiso 1 calc
C26 C 0.8502(12) 0.8581(6) 0.3079(5) 0.059(2) Uani 1 d
H26A H 0.777 0.9293 0.327 0.088 Uiso 1 calc
H26B H 0.8906 0.8708 0.2542 0.088 Uiso 1 calc
H26C H 0.9777 0.8435 0.3391 0.088 Uiso 1 calc
F1 F 1.0282(6) 0.7644(3) 0.1309(2) 0.0472(9) Uani 1 d
F2 F 0.8406(7) 0.8832(3) 0.0133(2) 0.0563(11) Uani 1 d
F3 F 0.4496(7) 0.8179(3) -0.0379(2) 0.0565(10) Uani 1 d
F4 F 0.2533(6) 0.6243(3) 0.0243(2) 0.0516(10) Uani 1 d
F5 F 0.4406(6) 0.5033(3) 0.1410(2) 0.0464(9) Uani 1 d
F6 F 0.9415(6) 0.2166(3) 0.1165(2) 0.0502(9) Uani 1 d
F7 F 1.1852(7) 0.0318(3) 0.0733(2) 0.0647(12) Uani 1 d
F8 F 1.5742(7) -0.0027(3) 0.1395(2) 0.0661(13) Uani 1 d
F9 F 1.7153(6) 0.1503(3) 0.2507(2) 0.0573(11) Uani 1 d
F10 F 1.4786(6) 0.3370(3) 0.2923(2) 0.0507(10) Uani 1 d
F11 F 0.5782(8) 0.4303(4) 0.4279(3) 0.0765(14) Uani 1 d
F12 F 0.5491(8) 0.4737(5) 0.5792(2) 0.0853(15) Uani 1 d
F13 F 0.8555(8) 0.6015(4) 0.6526(2) 0.0696(12) Uani 1 d
F14 F 1.1929(8) 0.6847(5) 0.5726(3) 0.0935(17) Uani 1 d
F15 F 1.2228(7) 0.6405(5) 0.4212(2) 0.0796(14) Uani 1 d
Si1 Si 0.6708(3) 0.72690(15) 0.31406(10) 0.0389(4) Uani 1 d
H1 H 0.618(8) 0.709(5) 0.384(3) 0.037(14) Uiso 1 d

loop_
_atom_site_aniso_label
_atom_site_aniso_U_11
_atom_site_aniso_U_22
_atom_site_aniso_U_33
_atom_site_aniso_U_23
_atom_site_aniso_U_13
_atom_site_aniso_U_12
C1 0.033(3) 0.044(3) 0.034(3) 0.001(3) 0.005(3) -0.005(3)
C2 0.030(3) 0.039(3) 0.033(3) 0.003(3) 0.002(3) 0.000(3)
C3 0.037(4) 0.035(3) 0.030(3) -0.004(3) 0.003(3) 0.002(3)
C4 0.035(4) 0.034(3) 0.031(3) 0.002(3) 0.002(3) 0.000(3)
C5 0.037(4) 0.036(3) 0.033(3) 0.002(3) -0.004(3) 0.004(3)
C6 0.035(4) 0.039(3) 0.033(3) -0.001(3) 0.003(3) -0.001(3)
C7 0.036(4) 0.030(3) 0.027(3) 0.001(2) 0.006(3) 0.001(3)
C8 0.033(4) 0.037(3) 0.033(3) -0.005(3) 0.003(3) -0.004(3)
C9 0.048(4) 0.029(3) 0.035(3) 0.002(3) 0.002(3) -0.001(3)
C10 0.056(5) 0.038(4) 0.032(3) 0.000(3) -0.007(3) 0.012(3)
C11 0.040(4) 0.033(3) 0.033(3) -0.003(3) -0.009(3) 0.002(3)
C12 0.037(4) 0.030(3) 0.035(3) 0.001(3) 0.005(3) 0.002(3)
C13 0.035(4) 0.034(3) 0.029(3) 0.003(3) 0.000(3) -0.003(3)
C14 0.037(4) 0.045(4) 0.031(3) 0.002(3) 0.000(3) -0.007(3)
C15 0.053(5) 0.037(3) 0.035(3) -0.012(3) 0.003(3) -0.006(3)
C16 0.054(5) 0.030(3) 0.048(4) 0.002(3) 0.018(4) 0.009(3)
C17 0.036(4) 0.042(3) 0.039(4) 0.006(3) -0.001(3) 0.011(3)
C18 0.042(4) 0.037(3) 0.026(3) -0.004(2) 0.003(3) -0.002(3)
C19 0.038(4) 0.035(3) 0.031(3) 0.001(2) 0.000(3) 0.006(3)
C20 0.050(4) 0.044(4) 0.042(4) -0.007(3) -0.002(4) -0.009(3)
C21 0.062(5) 0.051(4) 0.040(4) 0.000(3) 0.015(4) 0.000(4)
C22 0.076(5) 0.043(4) 0.030(3) -0.005(3) 0.005(4) 0.013(4)
C23 0.050(4) 0.062(4) 0.041(4) -0.011(3) -0.009(4) -0.006(4)
C24 0.045(4) 0.056(4) 0.037(4) -0.002(3) 0.006(3) -0.006(3)
C25 0.050(4) 0.068(5) 0.053(4) -0.011(4) 0.007(4) 0.013(3)
C26 0.055(5) 0.050(4) 0.072(5) -0.010(4) 0.016(4) 0.007(3)
F1 0.041(2) 0.051(2) 0.050(2) -0.0002(16) -0.004(2) -0.0077(16)
F2 0.071(3) 0.045(2) 0.052(2) 0.0128(18) 0.003(2) -0.0104(19)
F3 0.070(3) 0.052(2) 0.048(2) 0.0108(19) -0.013(2) 0.007(2)
F4 0.047(2) 0.054(2) 0.053(2) -0.0044(17) -0.0151(19) 0.0005(18)
F5 0.047(2) 0.045(2) 0.047(2) 0.0051(16) 0.0001(19) -0.0077(17)
F6 0.048(2) 0.057(2) 0.046(2) -0.0090(19) -0.0081(19) -0.0034(19)
F7 0.079(3) 0.049(2) 0.066(3) -0.025(2) 0.005(2) -0.009(2)
F8 0.079(3) 0.044(2) 0.075(3) -0.0058(19) 0.014(3) 0.021(2)
F9 0.051(3) 0.062(2) 0.059(2) 0.003(2) 0.000(2) 0.0144(19)
F10 0.050(2) 0.054(2) 0.048(2) -0.0115(18) -0.012(2) 0.0017(17)
F11 0.077(3) 0.104(3) 0.049(2) -0.013(2) 0.012(2) -0.042(3)
F12 0.096(4) 0.112(4) 0.049(2) -0.002(3) 0.032(3) -0.030(3)
F13 0.102(4) 0.075(3) 0.031(2) -0.009(2) 0.005(2) 0.016(2)
F14 0.086(4) 0.138(5) 0.057(3) -0.032(3) -0.010(3) -0.033(3)
F15 0.062(3) 0.120(4) 0.057(3) -0.015(3) 0.009(2) -0.037(3)
Si1 0.0378(10) 0.0410(9) 0.0379(9) -0.0029(8) 0.0033(8) 0.0046(9)

loop_
_atom_type_symbol
_atom_type_description
_atom_type_scat_dispersion_real
_atom_type_scat_dispersion_imag
_atom_type_scat_source
C C 0.0033 0.0016 'International Tables Vol C Tables 4.2.6.8 and 6.1.1.4'
H H 0 0 'International Tables Vol C Tables 4.2.6.8 and 6.1.1.4'
F F 0.0171 0.0103 'International Tables Vol C Tables 4.2.6.8 and 6.1.1.4'
Si Si 0.0817 0.0704 'International Tables Vol C Tables 4.2.6.8 and 6.1.1.4'

loop_
_geom_angle_atom_site_label_1
_geom_angle_atom_site_label_2
_geom_angle_atom_site_label_3
_geom_angle
C6 C1 C2 115.6(5)
C6 C1 Si1 121.2(4)
C2 C1 Si1 123.2(5)
C3 C2 C1 122.1(5)
C3 C2 C7 116.8(5)
C1 C2 C7 121.1(5)
C2 C3 C4 121.7(5)
C2 C3 H3 119.1
C4 C3 H3 119.1
C3 C4 C5 116.9(5)
C3 C4 C13 121.5(5)
C5 C4 C13 121.6(5)
C6 C5 C4 121.9(6)
C6 C5 H5 119.1
C4 C5 H5 119.1
C5 C6 C1 121.7(5)
C5 C6 C19 117.4(5)
C1 C6 C19 120.9(5)
C12 C7 C8 117.4(5)
C12 C7 C2 120.2(5)
C8 C7 C2 122.3(5)
F1 C8 C7 120.4(5)
F1 C8 C9 117.4(5)
C7 C8 C9 122.2(6)
F2 C9 C8 121.7(6)
F2 C9 C10 119.2(6)
C8 C9 C10 119.1(6)
F3 C10 C11 120.6(6)
F3 C10 C9 119.6(6)
C11 C10 C9 119.7(6)
F4 C11 C10 119.5(5)
F4 C11 C12 121.4(5)
C10 C11 C12 119.1(6)
F5 C12 C7 119.9(5)
F5 C12 C11 117.7(5)
C7 C12 C11 122.4(5)
C18 C13 C14 116.0(5)
C18 C13 C4 122.1(5)
C14 C13 C4 121.9(6)
F6 C14 C13 120.8(5)
F6 C14 C15 116.5(5)
C13 C14 C15 122.6(6)
F7 C15 C16 120.4(6)
F7 C15 C14 120.7(6)
C16 C15 C14 118.9(6)
F8 C16 C15 119.8(6)
F8 C16 C17 120.3(6)
C15 C16 C17 119.9(5)
F9 C17 C18 120.9(6)
F9 C17 C16 119.6(5)
C18 C17 C16 119.5(7)
F10 C18 C17 116.5(6)
F10 C18 C13 120.4(5)
C17 C18 C13 123.1(6)
C20 C19 C24 115.2(6)
C20 C19 C6 123.2(6)
C24 C19 C6 121.6(5)
F11 C20 C19 119.5(6)
F11 C20 C21 117.4(6)
C19 C20 C21 123.1(6)
F12 C21 C20 121.0(7)
F12 C21 C22 118.9(6)
C20 C21 C22 120.1(6)
F13 C22 C23 120.6(7)
F13 C22 C21 120.8(6)
C23 C22 C21 118.6(6)
F14 C23 C24 120.8(6)
F14 C23 C22 119.4(6)
C24 C23 C22 119.8(7)
F15 C24 C23 118.0(6)
F15 C24 C19 118.8(5)
C23 C24 C19 123.2(6)
Si1 C25 H25A 109.5
Si1 C25 H25B 109.5
H25A C25 H25B 109.5
Si1 C25 H25C 109.5
H25A C25 H25C 109.5
H25B C25 H25C 109.5
Si1 C26 H26A 109.5
Si1 C26 H26B 109.5
H26A C26 H26B 109.5
Si1 C26 H26C 109.5
H26A C26 H26C 109.5
H26B C26 H26C 109.5
C25 Si1 C26 111.0(3)
C25 Si1 C1 114.1(3)
C26 Si1 C1 109.0(3)
C25 Si1 H1 105(2)
C26 Si1 H1 110(2)
C1 Si1 H1 107(2)

loop_
_geom_bond_atom_site_label_1
_geom_bond_atom_site_label_2
_geom_bond_distance
C1 C6 1.415(9)
C1 C2 1.420(8)
C1 Si1 1.906(6)
C2 C3 1.382(7)
C2 C7 1.516(8)
C3 C4 1.395(8)
C3 H3 0.95
C4 C5 1.403(8)
C4 C13 1.484(8)
C5 C6 1.387(8)
C5 H5 0.95
C6 C19 1.502(8)
C7 C12 1.379(8)
C7 C8 1.379(8)
C8 F1 1.350(7)
C8 C9 1.379(9)
C9 F2 1.335(7)
C9 C10 1.399(9)
C10 F3 1.341(7)
C10 C11 1.382(8)
C11 F4 1.335(7)
C11 C12 1.384(8)
C12 F5 1.342(6)
C13 C18 1.381(9)
C13 C14 1.393(8)
C14 F6 1.349(7)
C14 C15 1.399(9)
C15 F7 1.338(7)
C15 C16 1.382(9)
C16 F8 1.342(7)
C16 C17 1.384(9)
C17 F9 1.345(7)
C17 C18 1.380(8)
C18 F10 1.339(7)
C19 C20 1.377(8)
C19 C24 1.393(9)
C20 F11 1.337(8)
C20 C21 1.378(9)
C21 F12 1.343(7)
C21 C22 1.380(10)
C22 F13 1.333(7)
C22 C23 1.378(10)
C23 F14 1.345(8)
C23 C24 1.371(9)
C24 F15 1.345(7)
C25 Si1 1.848(8)
C25 H25A 0.98
C25 H25B 0.98
C25 H25C 0.98
C26 Si1 1.856(7)
C26 H26A 0.98
C26 H26B 0.98
C26 H26C 0.98
Si1 H1 1.28(5)

loop_
_geom_torsion_atom_site_label_1
_geom_torsion_atom_site_label_2
_geom_torsion_atom_site_label_3
_geom_torsion_atom_site_label_4
_geom_torsion
C6 C1 C2 C3 -1.6(9)
Si1 C1 C2 C3 175.9(4)
C6 C1 C2 C7 177.9(5)
Si1 C1 C2 C7 -4.6(8)
C1 C2 C3 C4 0.4(9)
C7 C2 C3 C4 -179.1(5)
C2 C3 C4 C5 0.5(9)
C2 C3 C4 C13 -177.7(5)
C3 C4 C5 C6 0.0(9)
C13 C4 C5 C6 178.1(5)
C4 C5 C6 C1 -1.2(9)
C4 C5 C6 C19 179.7(5)
C2 C1 C6 C5 2.0(8)
Si1 C1 C6 C5 -175.5(5)
C2 C1 C6 C19 -179.0(5)
Si1 C1 C6 C19 3.5(8)
C3 C2 C7 C12 85.3(7)
C1 C2 C7 C12 -94.2(7)
C3 C2 C7 C8 -90.4(7)
C1 C2 C7 C8 90.1(7)
C12 C7 C8 F1 -179.6(5)
C2 C7 C8 F1 -3.8(8)
C12 C7 C8 C9 1.6(8)
C2 C7 C8 C9 177.4(5)
F1 C8 C9 F2 1.8(8)
C7 C8 C9 F2 -179.4(5)
F1 C8 C9 C10 -178.8(5)
C7 C8 C9 C10 0.0(8)
F2 C9 C10 F3 -1.7(8)
C8 C9 C10 F3 178.9(5)
F2 C9 C10 C11 178.2(5)
C8 C9 C10 C11 -1.2(8)
F3 C10 C11 F4 0.6(8)
C9 C10 C11 F4 -179.3(5)
F3 C10 C11 C12 -179.3(5)
C9 C10 C11 C12 0.8(8)
C8 C7 C12 F5 -179.6(5)
C2 C7 C12 F5 4.4(7)
C8 C7 C12 C11 -2.0(8)
C2 C7 C12 C11 -178.0(5)
F4 C11 C12 F5 -1.4(8)
C10 C11 C12 F5 178.5(5)
F4 C11 C12 C7 -179.1(5)
C10 C11 C12 C7 0.9(8)
C3 C4 C13 C18 133.8(6)
C5 C4 C13 C18 -44.3(8)
C3 C4 C13 C14 -47.1(8)
C5 C4 C13 C14 134.8(6)
C18 C13 C14 F6 179.8(5)
C4 C13 C14 F6 0.6(8)
C18 C13 C14 C15 0.3(8)
C4 C13 C14 C15 -178.9(5)
F6 C14 C15 F7 0.6(8)
C13 C14 C15 F7 -179.9(5)
F6 C14 C15 C16 -179.6(5)
C13 C14 C15 C16 -0.1(9)
F7 C15 C16 F8 0.4(9)
C14 C15 C16 F8 -179.3(5)
F7 C15 C16 C17 179.9(5)
C14 C15 C16 C17 0.1(8)
F8 C16 C17 F9 -0.6(8)
C15 C16 C17 F9 179.9(5)
F8 C16 C17 C18 179.0(5)
C15 C16 C17 C18 -0.5(8)
F9 C17 C18 F10 1.2(8)
C16 C17 C18 F10 -178.5(5)
F9 C17 C18 C13 -179.6(5)
C16 C17 C18 C13 0.8(9)
C14 C13 C18 F10 178.5(5)
C4 C13 C18 F10 -2.3(8)
C14 C13 C18 C17 -0.7(8)
C4 C13 C18 C17 178.5(5)
C5 C6 C19 C20 -95.9(8)
C1 C6 C19 C20 85.0(7)
C5 C6 C19 C24 85.0(7)
C1 C6 C19 C24 -94.0(8)
C24 C19 C20 F11 178.6(7)
C6 C19 C20 F11 -0.5(9)
C24 C19 C20 C21 0.6(10)
C6 C19 C20 C21 -178.5(6)
F11 C20 C21 F12 0.2(10)
C19 C20 C21 F12 178.2(6)
F11 C20 C21 C22 -177.7(6)
C19 C20 C21 C22 0.4(11)
F12 C21 C22 F13 1.2(10)
C20 C21 C22 F13 179.1(6)
F12 C21 C22 C23 -179.1(6)
C20 C21 C22 C23 -1.2(10)
F13 C22 C23 F14 -1.1(10)
C21 C22 C23 F14 179.2(6)
F13 C22 C23 C24 -179.2(6)
C21 C22 C23 C24 1.1(10)
F14 C23 C24 F15 0.0(11)
C22 C23 C24 F15 178.1(6)
F14 C23 C24 C19 -178.2(6)
C22 C23 C24 C19 -0.1(11)
C20 C19 C24 F15 -178.9(6)
C6 C19 C24 F15 0.2(9)
C20 C19 C24 C23 -0.7(10)
C6 C19 C24 C23 178.4(6)
